data_4332767
loop_
_publ_author_name
'Shorafa, Hashem'
'Seppelt, Konrad'

_publ_section_title
;
 Osmium(VII) Fluorine Compounds
;
_journal_issue 19
_journal_name_full 'Inorganic Chemistry'
_journal_page_first 7929
_journal_page_last 7934
_journal_paper_doi 10.1021/ic0608290
_journal_volume 45
_journal_year 2006
_chemical_formula_moiety OsO2F3
_chemical_formula_sum 'F6 O4 Os2'
_chemical_formula_weight 558.40
_chemical_name_systematic
; 
 Osmiumdioxidtrifluorid 
;
_space_group_IT_number 7
_symmetry_cell_setting monoclinic
_symmetry_space_group_name_Hall 'P -2yc'
_symmetry_space_group_name_H-M 'P 1 c 1'
_atom_sites_solution_hydrogens geom
_atom_sites_solution_primary direct
_atom_sites_solution_secondary difmap
_audit_creation_method SHELXL-97
_cell_angle_alpha 90.00
_cell_angle_beta 99.896(3)
_cell_angle_gamma 90.00
_cell_formula_units_Z 2
_cell_length_a 5.4057(5)
_cell_length_b 5.0131(5)
_cell_length_c 12.1373(12)
_cell_measurement_temperature 133(2)
_cell_volume 324.02(5)
_computing_structure_refinement 'SHELXL-97 (Sheldrick, 1997)'
_computing_structure_solution 'SHELXS-97 (Sheldrick, 1990)'
_diffrn_ambient_temperature 20
_diffrn_measured_fraction_theta_full 0.975
_diffrn_measured_fraction_theta_max 0.975
_diffrn_measurement_device_type Bruker-Smart-CCD-1000-TM
_diffrn_radiation_monochromator graphite
_diffrn_radiation_source 'fine-focus sealed tube'
_diffrn_radiation_type MoK\a
_diffrn_radiation_wavelength 0.71073
_diffrn_reflns_av_R_equivalents 0.0344
_diffrn_reflns_av_sigmaI/netI 0.0455
_diffrn_reflns_limit_h_max 9
_diffrn_reflns_limit_h_min -9
_diffrn_reflns_limit_k_max 9
_diffrn_reflns_limit_k_min -8
_diffrn_reflns_limit_l_max 22
_diffrn_reflns_limit_l_min -19
_diffrn_reflns_number 10247
_diffrn_reflns_theta_full 41.00
_diffrn_reflns_theta_max 41.00
_diffrn_reflns_theta_min 3.41
_exptl_absorpt_coefficient_mu 39.281
_exptl_absorpt_correction_T_max 1.0000
_exptl_absorpt_correction_T_min 0.1879
_exptl_absorpt_correction_type multi-scan
_exptl_absorpt_process_details SADABS
_exptl_crystal_colour green
_exptl_crystal_density_diffrn 5.723
_exptl_crystal_density_method 'not measured'
_exptl_crystal_description needles
_exptl_crystal_F_000 476
_exptl_crystal_size_max 0.1
_exptl_crystal_size_mid 0.02
_exptl_crystal_size_min 0.02
_refine_diff_density_max 7.925
_refine_diff_density_min -7.076
_refine_diff_density_rms 0.565
_refine_ls_abs_structure_details 'Flack H D (1983), Acta Cryst. A39, 876-881'
_refine_ls_abs_structure_Flack 0.49(4)
_refine_ls_extinction_coef 0.0061(5)
_refine_ls_extinction_expression Fc^*^=kFc[1+0.001xFc^2^\l^3^/sin(2\q)]^-1/4^
_refine_ls_extinction_method SHELXL
_refine_ls_goodness_of_fit_ref 1.072
_refine_ls_hydrogen_treatment mixed
_refine_ls_matrix_type full
_refine_ls_number_parameters 111
_refine_ls_number_reflns 3322
_refine_ls_number_restraints 2
_refine_ls_restrained_S_all 1.072
_refine_ls_R_factor_all 0.0440
_refine_ls_R_factor_gt 0.0368
_refine_ls_shift/su_max 0.000
_refine_ls_shift/su_mean 0.000
_refine_ls_structure_factor_coef Fsqd
_refine_ls_weighting_details 'calc w=1/[\s^2^(Fo^2^)+(0.0419P)^2^+3.2085P] where P=(Fo^2^+2Fc^2^)/3'
_refine_ls_weighting_scheme calc
_refine_ls_wR_factor_gt 0.0832
_refine_ls_wR_factor_ref 0.0868
_reflns_number_gt 2980
_reflns_number_total 3322
_reflns_threshold_expression >2sigma(I)
_cod_data_source_file ic0608290sup2.cif
_cod_data_source_block oso2f3
_cod_original_sg_symbol_H-M Pc
_cod_database_code 4332767

loop_
_symmetry_equiv_pos_as_xyz
'x, y, z'
'x, -y, z+1/2'

loop_
_atom_site_label
_atom_site_type_symbol
_atom_site_fract_x
_atom_site_fract_y
_atom_site_fract_z
_atom_site_U_iso_or_equiv
_atom_site_adp_type
_atom_site_occupancy
_atom_site_symmetry_multiplicity
_atom_site_calc_flag
Os1 Os 0.81777(5) 0.48143(6) 0.44372(3) 0.00930(8) Uani 1 1 d
F1 F 0.9466(16) 0.2936(14) 0.5920(7) 0.0120(13) Uani 1 1 d
F2 F 1.0340(16) 0.7985(14) 0.5026(7) 0.0121(13) Uani 1 1 d
F11 F 1.1225(18) 0.3623(15) 0.4117(7) 0.0135(13) Uani 1 1 d
F12 F 0.748(2) 0.6450(15) 0.3081(8) 0.0152(15) Uani 1 1 d
F13 F 0.6604(15) 0.1726(15) 0.3911(9) 0.0146(14) Uani 1 1 d
O11 O 0.583(2) 0.6118(18) 0.5050(10) 0.0129(15) Uani 1 1 d
Os2 Os 1.17800(5) -0.03159(6) 0.66254(3) 0.01154(9) Uani 1 1 d
F21 F 0.8621(18) -0.1372(15) 0.6799(8) 0.0177(15) Uani 1 1 d
O21 O 1.320(2) -0.3297(14) 0.7023(9) 0.0141(15) Uani 1 1 d
O22 O 1.243(2) 0.1387(17) 0.7863(9) 0.0155(17) Uani 1 1 d
O23 O 1.3840(19) 0.1124(16) 0.5886(9) 0.0120(15) Uani 1 1 d

loop_
_atom_site_aniso_label
_atom_site_aniso_U_11
_atom_site_aniso_U_22
_atom_site_aniso_U_33
_atom_site_aniso_U_23
_atom_site_aniso_U_13
_atom_site_aniso_U_12
Os1 0.01201(16) 0.00654(12) 0.00920(16) 0.00156(14) 0.00140(12) 0.00070(14)
F1 0.015(4) 0.012(3) 0.008(3) 0.003(2) 0.000(2) 0.005(2)
F2 0.015(4) 0.010(2) 0.011(3) -0.003(2) 0.001(3) -0.004(2)
F11 0.013(3) 0.014(3) 0.014(3) -0.005(2) 0.002(2) 0.001(2)
F12 0.021(4) 0.014(3) 0.008(3) 0.007(2) -0.003(3) 0.001(3)
F13 0.014(3) 0.008(2) 0.021(3) -0.003(2) 0.000(3) -0.003(2)
O11 0.005(3) 0.020(3) 0.014(3) -0.001(3) 0.000(3) 0.002(2)
Os2 0.0178(2) 0.00605(12) 0.01059(18) -0.00133(15) 0.00204(15) 0.00006(15)
F21 0.019(4) 0.018(3) 0.019(3) -0.004(2) 0.008(3) -0.003(2)
O21 0.021(4) 0.007(2) 0.013(3) 0.000(3) -0.002(3) 0.003(3)
O22 0.021(5) 0.013(3) 0.012(3) 0.001(3) 0.003(3) 0.004(3)
O23 0.013(4) 0.007(3) 0.015(3) 0.005(2) 0.002(3) 0.001(2)

loop_
_atom_type_symbol
_atom_type_description
_atom_type_scat_dispersion_real
_atom_type_scat_dispersion_imag
_atom_type_scat_source
O O 0.0106 0.0060 'International Tables Vol C Tables 4.2.6.8 and 6.1.1.4'
F F 0.0171 0.0103 'International Tables Vol C Tables 4.2.6.8 and 6.1.1.4'
Os Os -1.2165 7.6030 'International Tables Vol C Tables 4.2.6.8 and 6.1.1.4'

loop_
_geom_angle_atom_site_label_1
_geom_angle_atom_site_label_2
_geom_angle_atom_site_label_3
_geom_angle
_geom_angle_site_symmetry_1
_geom_angle_site_symmetry_3
O11 Os1 F12 99.6(5) . .
O11 Os1 F13 98.1(4) . .
F12 Os1 F13 93.1(4) . .
O11 Os1 F11 165.4(5) . .
F12 Os1 F11 90.6(4) . .
F13 Os1 F11 91.8(3) . .
O11 Os1 F2 88.4(4) . .
F12 Os1 F2 89.1(4) . .
F13 Os1 F2 172.7(4) . .
F11 Os1 F2 81.2(3) . .
O11 Os1 F1 87.7(5) . .
F12 Os1 F1 172.0(4) . .
F13 Os1 F1 89.1(4) . .
F11 Os1 F1 81.7(3) . .
F2 Os1 F1 87.8(4) . .
Os1 F1 Os2 142.2(4) . .
Os1 F2 Os2 136.8(4) . 1_565
O23 Os2 O21 102.5(5) . .
O23 Os2 O22 101.3(5) . .
O21 Os2 O22 100.0(5) . .
O23 Os2 F21 152.6(5) . .
O21 Os2 F21 95.5(4) . .
O22 Os2 F21 95.6(5) . .
O23 Os2 F2 82.0(4) . 1_545
O21 Os2 F2 89.0(4) . 1_545
O22 Os2 F2 169.4(4) . 1_545
F21 Os2 F2 77.8(3) . 1_545
O23 Os2 F1 81.8(4) . .
O21 Os2 F1 168.6(5) . .
O22 Os2 F1 89.4(4) . .
F21 Os2 F1 77.0(4) . .
F2 Os2 F1 81.0(4) 1_545 .

loop_
_geom_bond_atom_site_label_1
_geom_bond_atom_site_label_2
_geom_bond_distance
_geom_bond_site_symmetry_2
Os1 O11 1.707(10) .
Os1 F12 1.820(9) .
Os1 F13 1.828(8) .
Os1 F11 1.855(9) .
Os1 F2 2.029(7) .
Os1 F1 2.044(8) .
F1 Os2 2.142(7) .
F2 Os2 2.140(8) 1_565
Os2 O23 1.706(9) .
Os2 O21 1.710(8) .
Os2 O22 1.711(11) .
Os2 F21 1.834(9) .
Os2 F2 2.140(8) 1_545
